data_4506198
loop_
_publ_author_name
'Eccles, Kevin S.'
'Morrison, Robin E.'
'Stokes, Stephen P.'
'O&#x2019;Mahony, Graham E.'
'Hayes, John A.'
'Kelly, Dawn M.'
'O&#x2019;Boyle, Noel M.'
'F\'abi\'an, L\'aszl\'o'
'Moynihan, Humphrey A.'
'Maguire, Anita R.'
'Lawrence, Simon E.'

_publ_section_title
;
 Utilizing Sulfoxide&#x00B7;&#x00B7;&#x00B7;Iodine Halogen Bonding for
 Cocrystallization
;
_journal_issue 6
_journal_name_full 'Crystal Growth &amp; Design'
_journal_page_first 2969
_journal_paper_doi 10.1021/cg300189v
_journal_volume 12
_journal_year 2012
_chemical_formula_moiety 'C12 H8 O S2, 0.5(C6 F4 I2)'
_chemical_formula_sum 'C15 H8 F2 I O S2'
_chemical_formula_weight 433.23
_space_group_crystal_system monoclinic
_space_group_IT_number 14
_space_group_name_Hall '-P 2ybc'
_space_group_name_H-M_alt 'P 1 21/c 1'
_symmetry_space_group_name_Hall '-P 2ybc'
_symmetry_space_group_name_H-M 'P 1 21/c 1'
_atom_sites_solution_hydrogens geom
_atom_sites_solution_primary direct
_atom_sites_solution_secondary difmap
_cell_angle_alpha 90
_cell_angle_beta 97.344(3)
_cell_angle_gamma 90
_cell_formula_units_Z 4
_cell_length_a 4.1227(7)
_cell_length_b 27.533(4)
_cell_length_c 13.440(2)
_cell_measurement_reflns_used 5452
_cell_measurement_temperature 296.(2)
_cell_measurement_theta_max 26.1882
_cell_measurement_theta_min 2.6945
_cell_volume 1513.1(4)
_computing_cell_refinement 'SAINT V7.68A (Bruker AXS, 2009)'
_computing_data_collection 'Bruker Instrument Service v2011.8.0.0'
_computing_data_reduction 'SAINT V7.68A (Bruker AXS, 2009)'
_computing_molecular_graphics 'Mercury 2.3 (Macrae et al, 2008)'
_computing_structure_refinement 'SHELXL-97 (Sheldrick, 2008)'
_computing_structure_solution 'SHELXS-97 (Sheldrick, 2008)'
_diffrn_ambient_temperature 296.(2)
_diffrn_detector_area_resol_mean 8.3333
_diffrn_measured_fraction_theta_full 0.990
_diffrn_measured_fraction_theta_max 0.990
_diffrn_measurement_device_type 'Bruker APEX II DUO'
_diffrn_measurement_method '\f & \w  scans'
_diffrn_radiation_monochromator graphite
_diffrn_radiation_source 'fine-focus sealed tube'
_diffrn_radiation_type MoK\a
_diffrn_radiation_wavelength 0.71073
_diffrn_reflns_av_R_equivalents 0.0591
_diffrn_reflns_av_sigmaI/netI 0.0369
_diffrn_reflns_limit_h_max 5
_diffrn_reflns_limit_h_min -5
_diffrn_reflns_limit_k_max 34
_diffrn_reflns_limit_k_min -34
_diffrn_reflns_limit_l_max 16
_diffrn_reflns_limit_l_min -16
_diffrn_reflns_number 18003
_diffrn_reflns_theta_full 26.50
_diffrn_reflns_theta_max 26.50
_diffrn_reflns_theta_min 1.70
_exptl_absorpt_coefficient_mu 2.407
_exptl_absorpt_correction_T_max 0.8243
_exptl_absorpt_correction_T_min 0.7251
_exptl_absorpt_correction_type multi-scan
_exptl_absorpt_process_details 'SADABS V2008/1 (Bruker AXS)'
_exptl_crystal_colour colourless
_exptl_crystal_density_diffrn 1.902
_exptl_crystal_density_method 'not measured'
_exptl_crystal_description 'Needle '
_exptl_crystal_F_000 836
_exptl_crystal_size_max 0.32
_exptl_crystal_size_mid 0.12
_exptl_crystal_size_min 0.08
_refine_diff_density_max 1.391
_refine_diff_density_min -0.875
_refine_ls_extinction_method none
_refine_ls_goodness_of_fit_ref 1.198
_refine_ls_hydrogen_treatment constr
_refine_ls_matrix_type full
_refine_ls_number_parameters 190
_refine_ls_number_reflns 3101
_refine_ls_number_restraints 0
_refine_ls_restrained_S_all 1.198
_refine_ls_R_factor_all 0.0661
_refine_ls_R_factor_gt 0.0572
_refine_ls_shift/su_max 0.001
_refine_ls_shift/su_mean 0.000
_refine_ls_structure_factor_coef Fsqd
_refine_ls_weighting_details 'calc w=1/[\s^2^(Fo^2^)+(0.0459P)^2^+9.1328P] where P=(Fo^2^+2Fc^2^)/3'
_refine_ls_weighting_scheme calc
_refine_ls_wR_factor_gt 0.1451
_refine_ls_wR_factor_ref 0.1492
_reflns_number_gt 2666
_reflns_number_total 3101
_reflns_threshold_expression >2sigma(I)
_cod_data_source_file cg300189v_si_002.cif
_cod_data_source_block 1f
_cod_database_code 4506198

loop_
_space_group_symop_operation_xyz
'x, y, z'
'-x, y+1/2, -z+1/2'
'-x, -y, -z'
'x, -y-1/2, z-1/2'

loop_
_atom_site_type_symbol
_atom_site_label
_atom_site_fract_x
_atom_site_fract_y
_atom_site_fract_z
_atom_site_U_iso_or_equiv
_atom_site_adp_type
_atom_site_calc_flag
_atom_site_refinement_flags
_atom_site_occupancy
S S1 1.1845(5) 0.17381(7) 0.88745(15) 0.0442(4) Uani d . 1
O O2 1.0180(17) 0.1608(2) 0.7861(4) 0.0654(17) Uani d . 1
C C3 1.0005(16) 0.2282(2) 0.9256(5) 0.0364(15) Uani d . 1
C C4 1.0561(17) 0.2415(3) 1.0255(5) 0.0414(16) Uani d . 1
C C5 0.942(2) 0.2860(3) 1.0543(7) 0.056(2) Uani d . 1
H H5 0.9802 0.296 1.1208 0.068 Uiso calc R 1
C C6 0.769(2) 0.3157(3) 0.9819(7) 0.058(2) Uani d . 1
H H6 0.6912 0.3456 1.0008 0.07 Uiso calc R 1
C C7 0.711(2) 0.3017(3) 0.8844(7) 0.055(2) Uani d . 1
H H7 0.5943 0.3218 0.8372 0.066 Uiso calc R 1
C C8 0.827(2) 0.2578(3) 0.8556(6) 0.0485(18) Uani d . 1
H H8 0.7876 0.248 0.7889 0.058 Uiso calc R 1
S S9 1.2749(6) 0.20304(9) 1.11513(18) 0.0647(6) Uani d . 1
C C10 1.0336(17) 0.1344(3) 0.9767(6) 0.0420(17) Uani d . 1
C C11 1.0901(19) 0.1465(3) 1.0762(6) 0.0496(19) Uani d . 1
C C12 1.007(3) 0.1142(4) 1.1498(8) 0.072(3) Uani d . 1
H H12 1.045 0.122 1.2177 0.086 Uiso calc R 1
C C13 0.868(3) 0.0705(5) 1.1173(12) 0.092(4) Uani d . 1
H H13 0.8161 0.0481 1.1646 0.111 Uiso calc R 1
C C14 0.803(3) 0.0590(4) 1.0164(13) 0.089(4) Uani d . 1
H H14 0.7033 0.0297 0.9965 0.106 Uiso calc R 1
C C15 0.889(2) 0.0915(3) 0.9449(8) 0.059(2) Uani d . 1
H H15 0.8478 0.0842 0.8769 0.071 Uiso calc R 1
C C16 0.3939(17) 0.4654(3) 0.0652(6) 0.0399(16) Uani d . 1
C C17 0.5458(19) 0.5078(3) 0.1011(6) 0.0457(17) Uani d . 1
C C18 0.3526(19) 0.4582(3) -0.0369(6) 0.0444(17) Uani d . 1
I I19 0.24857(13) 0.413397(19) 0.16406(4) 0.0487(2) Uani d . 1
F F20 0.5983(16) 0.5169(2) 0.1993(4) 0.0743(16) Uani d . 1
F F21 0.2055(16) 0.41779(18) -0.0752(4) 0.0740(16) Uani d . 1

loop_
_atom_site_aniso_label
_atom_site_aniso_U_11
_atom_site_aniso_U_22
_atom_site_aniso_U_33
_atom_site_aniso_U_12
_atom_site_aniso_U_13
_atom_site_aniso_U_23
S1 0.0432(10) 0.0477(10) 0.0440(11) 0.0043(8) 0.0142(8) -0.0014(8)
O2 0.098(5) 0.060(4) 0.039(3) 0.015(3) 0.015(3) -0.012(3)
C3 0.030(3) 0.041(4) 0.039(4) -0.002(3) 0.009(3) -0.005(3)
C4 0.036(4) 0.050(4) 0.038(4) -0.008(3) 0.004(3) -0.002(3)
C5 0.070(6) 0.057(5) 0.044(5) -0.013(4) 0.016(4) -0.013(4)
C6 0.070(6) 0.043(4) 0.063(6) 0.006(4) 0.017(5) -0.011(4)
C7 0.057(5) 0.047(4) 0.061(5) 0.004(4) 0.005(4) 0.003(4)
C8 0.055(5) 0.046(4) 0.043(4) -0.009(3) -0.002(3) -0.002(3)
S9 0.0666(15) 0.0753(15) 0.0459(12) -0.0061(12) -0.0171(11) 0.0036(11)
C10 0.031(4) 0.042(4) 0.054(5) 0.006(3) 0.009(3) 0.007(3)
C11 0.039(4) 0.063(5) 0.047(5) 0.007(4) 0.006(3) 0.013(4)
C12 0.071(6) 0.091(8) 0.058(6) 0.017(6) 0.025(5) 0.033(5)
C13 0.072(7) 0.078(8) 0.134(12) 0.011(6) 0.041(8) 0.060(8)
C14 0.056(6) 0.049(6) 0.162(14) -0.005(5) 0.022(7) 0.021(7)
C15 0.048(5) 0.046(5) 0.081(7) 0.006(4) 0.002(4) 0.003(4)
C16 0.039(4) 0.040(4) 0.042(4) 0.002(3) 0.009(3) 0.009(3)
C17 0.049(4) 0.048(4) 0.039(4) -0.001(3) 0.002(3) 0.002(3)
C18 0.046(4) 0.043(4) 0.045(4) -0.005(3) 0.007(3) 0.000(3)
I19 0.0437(3) 0.0517(3) 0.0516(3) -0.0031(2) 0.0091(2) 0.0153(2)
F20 0.109(5) 0.072(3) 0.041(3) -0.023(3) 0.007(3) -0.002(2)
F21 0.109(5) 0.058(3) 0.053(3) -0.034(3) 0.005(3) -0.002(2)

loop_
_atom_type_symbol
_atom_type_description
_atom_type_scat_dispersion_real
_atom_type_scat_dispersion_imag
_atom_type_scat_source
C C 0.0033 0.0016 'International Tables Vol C Tables 4.2.6.8 and 6.1.1.4'
H H 0.0000 0.0000 'International Tables Vol C Tables 4.2.6.8 and 6.1.1.4'
O O 0.0106 0.0060 'International Tables Vol C Tables 4.2.6.8 and 6.1.1.4'
F F 0.0171 0.0103 'International Tables Vol C Tables 4.2.6.8 and 6.1.1.4'
S S 0.1246 0.1234 'International Tables Vol C Tables 4.2.6.8 and 6.1.1.4'
I I -0.4742 1.8119 'International Tables Vol C Tables 4.2.6.8 and 6.1.1.4'

loop_
_geom_angle_atom_site_label_1
_geom_angle_atom_site_label_2
_geom_angle_atom_site_label_3
_geom_angle_site_symmetry_1
_geom_angle_site_symmetry_3
_geom_angle
O2 S1 C3 . . 107.6(3)
O2 S1 C10 . . 108.0(4)
C3 S1 C10 . . 96.9(3)
C8 C3 C4 . . 121.2(7)
C8 C3 S1 . . 120.3(6)
C4 C3 S1 . . 118.4(6)
C3 C4 C5 . . 118.9(7)
C3 C4 S9 . . 120.9(6)
C5 C4 S9 . . 120.2(6)
C4 C5 C6 . . 119.1(8)
C4 C5 H5 . . 120.5
C6 C5 H5 . . 120.5
C7 C6 C5 . . 121.1(8)
C7 C6 H6 . . 119.4
C5 C6 H6 . . 119.4
C6 C7 C8 . . 119.9(8)
C6 C7 H7 . . 120.0
C8 C7 H7 . . 120.0
C3 C8 C7 . . 119.8(8)
C3 C8 H8 . . 120.1
C7 C8 H8 . . 120.1
C4 S9 C11 . . 99.3(4)
C15 C10 C11 . . 121.8(8)
C15 C10 S1 . . 119.3(7)
C11 C10 S1 . . 118.6(6)
C10 C11 C12 . . 120.6(9)
C10 C11 S9 . . 120.7(6)
C12 C11 S9 . . 118.7(8)
C13 C12 C11 . . 117.2(11)
C13 C12 H12 . . 121.4
C11 C12 H12 . . 121.4
C12 C13 C14 . . 122.0(10)
C12 C13 H13 . . 119.0
C14 C13 H13 . . 119.0
C13 C14 C15 . . 119.7(11)
C13 C14 H14 . . 120.2
C15 C14 H14 . . 120.2
C10 C15 C14 . . 118.6(11)
C10 C15 H15 . . 120.7
C14 C15 H15 . . 120.7
C18 C16 C17 . . 117.6(7)
C18 C16 I19 . . 121.7(5)
C17 C16 I19 . . 120.6(6)
F20 C17 C18 . 3_665 118.0(7)
F20 C17 C16 . . 120.9(7)
C18 C17 C16 3_665 . 121.1(7)
F21 C18 C17 . 3_665 119.0(7)
F21 C18 C16 . . 119.7(7)
C17 C18 C16 3_665 . 121.3(7)

loop_
_geom_bond_atom_site_label_1
_geom_bond_atom_site_label_2
_geom_bond_site_symmetry_2
_geom_bond_distance
S1 O2 . 1.489(6)
S1 C3 . 1.784(7)
S1 C10 . 1.787(8)
C3 C8 . 1.373(10)
C3 C4 . 1.382(10)
C4 C5 . 1.387(11)
C4 S9 . 1.762(8)
C5 C6 . 1.394(13)
C5 H5 . 0.93
C6 C7 . 1.357(12)
C6 H6 . 0.93
C7 C8 . 1.375(11)
C7 H7 . 0.93
C8 H8 . 0.93
S9 C11 . 1.782(9)
C10 C15 . 1.368(11)
C10 C11 . 1.368(11)
C11 C12 . 1.403(12)
C12 C13 . 1.380(18)
C12 H12 . 0.93
C13 C14 . 1.385(19)
C13 H13 . 0.93
C14 C15 . 1.390(15)
C14 H14 . 0.93
C15 H15 . 0.93
C16 C18 . 1.375(10)
C16 C17 . 1.382(10)
C16 I19 . 2.093(7)
C17 F20 . 1.333(9)
C17 C18 3_665 1.373(11)
C18 F21 . 1.339(9)
C18 C17 3_665 1.373(11)

loop_
_geom_torsion_atom_site_label_1
_geom_torsion_atom_site_label_2
_geom_torsion_atom_site_label_3
_geom_torsion_atom_site_label_4
_geom_torsion_site_symmetry_4
_geom_torsion
O2 S1 C3 C8 . -19.7(7)
C10 S1 C3 C8 . -131.0(6)
O2 S1 C3 C4 . 164.7(6)
C10 S1 C3 C4 . 53.3(6)
C8 C3 C4 C5 . -2.0(11)
S1 C3 C4 C5 . 173.6(6)
C8 C3 C4 S9 . 179.2(6)
S1 C3 C4 S9 . -5.2(8)
C3 C4 C5 C6 . 1.3(12)
S9 C4 C5 C6 . -179.8(7)
C4 C5 C6 C7 . -0.1(14)
C5 C6 C7 C8 . -0.4(14)
C4 C3 C8 C7 . 1.4(12)
S1 C3 C8 C7 . -174.1(6)
C6 C7 C8 C3 . -0.2(13)
C3 C4 S9 C11 . -44.0(7)
C5 C4 S9 C11 . 137.2(7)
O2 S1 C10 C15 . 20.3(7)
C3 S1 C10 C15 . 131.4(6)
O2 S1 C10 C11 . -164.8(6)
C3 S1 C10 C11 . -53.7(6)
C15 C10 C11 C12 . 1.6(12)
S1 C10 C11 C12 . -173.1(7)
C15 C10 C11 S9 . -179.2(6)
S1 C10 C11 S9 . 6.0(9)
C4 S9 C11 C10 . 43.7(7)
C4 S9 C11 C12 . -137.2(7)
C10 C11 C12 C13 . -0.1(13)
S9 C11 C12 C13 . -179.3(8)
C11 C12 C13 C14 . -1.6(16)
C12 C13 C14 C15 . 1.9(17)
C11 C10 C15 C14 . -1.4(12)
S1 C10 C15 C14 . 173.4(7)
C13 C14 C15 C10 . -0.4(15)
C18 C16 C17 F20 . -179.0(7)
I19 C16 C17 F20 . -1.1(10)
C18 C16 C17 C18 3_665 0.9(13)
I19 C16 C17 C18 3_665 178.8(6)
C17 C16 C18 F21 . -179.7(7)
I19 C16 C18 F21 . 2.4(10)
C17 C16 C18 C17 3_665 -0.9(13)
I19 C16 C18 C17 3_665 -178.8(6)
